data_1574188
loop_
_publ_author_name
'Cui, Jialin'
'Wang, Hui'
'Liu, Hui'
'Yu, Hailong'
'Wang, Wei'
'Wang, Yu'
'Zhao, Yingjie'

_publ_section_title
;
 Single-crystal chiral two-dimensional supramolecular organic frameworks
 for tunable circularly polarized luminescence
;
_journal_issue 17
_journal_name_full 'Chemical Science'
_journal_page_first 7513
_journal_page_last 7522
_journal_paper_doi 10.1039/D4SC08811E
_journal_volume 16
_journal_year 2025
_chemical_absolute_configuration ad
_chemical_formula_moiety '2(C60 H42 N6 O12), 3(C20 H12), C6 H14, 7(C H Cl3)'
_chemical_formula_sum 'C193 H141 Cl21 N12 O24'
_chemical_formula_weight 3756.62
_space_group_crystal_system trigonal
_space_group_IT_number 155
_space_group_name_Hall 'R 3 2"'
_space_group_name_H-M_alt 'R 3 2 :H'
_atom_sites_solution_hydrogens geom
_atom_sites_solution_primary dual
_atom_sites_solution_secondary difmap
_audit_creation_date 2024-09-17
_audit_creation_method
;
Olex2 1.5
(compiled 2022.04.07 svn.rca3783a0 for OlexSys, GUI svn.r6498)
;
_audit_update_record
;
2024-10-17 deposited with the CCDC.	2025-03-19 downloaded from the CCDC.
;
_cell_angle_alpha 90
_cell_angle_beta 90
_cell_angle_gamma 120
_cell_formula_units_Z 3
_cell_length_a 24.0509(4)
_cell_length_b 24.0509(4)
_cell_length_c 25.9832(4)
_cell_measurement_reflns_used 24334
_cell_measurement_temperature 99.98(10)
_cell_measurement_theta_max 74.3910
_cell_measurement_theta_min 2.7000
_cell_volume 13016.3(4)
_computing_cell_refinement 'CrysAlisPro 1.171.42.84a (Rigaku OD, 2023)'
_computing_data_collection 'CrysAlisPro 1.171.42.84a (Rigaku OD, 2023)'
_computing_data_reduction 'CrysAlisPro 1.171.42.84a (Rigaku OD, 2023)'
_computing_molecular_graphics 'Olex2 1.5 (Dolomanov et al., 2009)'
_computing_publication_material 'Olex2 1.5 (Dolomanov et al., 2009)'
_computing_structure_refinement 'SHELXL 2019/3 (Sheldrick, 2015)'
_computing_structure_solution 'SHELXT 2014/5 (Sheldrick, 2014)'
_diffrn_ambient_environment N~2~
_diffrn_ambient_temperature 99.98(10)
_diffrn_detector 'Hybrid Pixel Array Detector'
_diffrn_detector_area_resol_mean 10.0000
_diffrn_detector_type HyPix
_diffrn_measured_fraction_theta_full 1.000
_diffrn_measured_fraction_theta_max 0.986
_diffrn_measurement_details
;
List of Runs (angles in degrees, time in seconds):

  # Type    Start    End  Width  t~exp~   \w     \q     \k     \f   Frames
#--------------------------------------------------------------------------
  1  \w    -71.00 -45.00   0.50    0.35    --  -41.52  -9.00  34.00   52
  2  \w    -17.00   8.00   0.50    0.35    --  -41.52   9.00-151.00   50
  3  \w     12.00  63.00   0.50    0.35    --   41.52   9.00-151.00  102
  4  \w    -30.00  -5.00   0.50    0.35    --   41.52  -9.00  34.00   50
  5  \w   -125.00-100.00   0.50    1.38    -- -102.00  -9.00  34.00   50
  6  \w     62.00 147.00   0.50    1.38    --  107.17   9.00-151.00  170
  7  \w    -40.00  35.00   0.50    0.35    --  -41.52  37.00-120.00  150
  8  \w     20.00  75.00   0.50    0.35    --   41.52  57.00-120.00  110
  9  \w     14.00 114.00   0.50    0.35    --   41.52  77.00 -90.00  200
 10  \w     90.00 115.00   0.50    0.35    --   41.52  77.00   0.00   50
 11  \w     18.00  44.00   0.50    0.35    --   41.52  77.00 120.00   52
 12  \w     13.00  82.00   0.50    0.35    --   41.52  77.00   0.00  138
 13  \w     82.00 112.00   0.50    0.35    --   41.52  77.00 -60.00   60
 14  \w     22.00  91.00   0.50    0.35    --   41.52-125.00 -90.00  138
 15  \w     81.00 112.00   0.50    0.35    --   41.52  57.00-120.00   62
 16  \w     19.00  44.00   0.50    0.35    --   41.52  77.00 150.00   50
 17  \w     20.00  74.00   0.50    0.35    --   41.52  77.00 -60.00  108
 18  \w     21.00  59.00   0.50    0.35    --   41.52  37.00-120.00   76
 19  \w    -99.00 -73.00   0.50    1.38    -- -102.00 -77.00 -60.00   52
 20  \w   -175.00-121.00   0.50    1.38    -- -102.00 -77.00 -60.00  108
 21  \w   -175.00 -78.00   0.50    1.38    -- -102.00 -61.00  30.00  194
 22  \w   -101.00 -75.00   0.50    1.38    -- -102.00 -71.00 -81.89   52
 23  \w   -104.00 -78.00   0.50    1.38    -- -102.00 -61.00 -90.00   52
 24  \w    -99.00 -74.00   0.50    1.38    -- -102.00 -74.00 -39.56   50
 25  \w   -104.00 -78.00   0.50    1.38    -- -102.00 -61.00   0.00   52
 26  \w   -172.00-147.00   0.50    1.38    -- -102.00 -74.00 -39.56   50
 27  \w   -108.00 -74.00   0.50    1.38    -- -102.00 -77.00-120.00   68
 28  \w   -102.00 -77.00   0.50    1.38    -- -102.00 -67.00  -4.21   50
 29  \w   -159.00-133.00   0.50    1.38    -- -102.00 -61.00  11.74   52
 30  \w   -175.00-147.00   0.50    1.38    -- -102.00 -71.00 -81.89   56
 31  \w   -103.00 -77.00   0.50    1.38    -- -102.00 -77.00 -90.00   52
 32  \w   -170.00-114.00   0.50    1.38    -- -102.00 -45.00-120.00  112
 33  \w   -106.00 -81.00   0.50    1.38    -- -102.00 -39.00-105.69   50
 34  \w   -174.00-148.00   0.50    1.38    -- -102.00 -77.00 -44.55   52
 35  \w    -98.00 -73.00   0.50    1.38    -- -102.00 -77.00 -44.55   50
 36  \w   -102.00 -77.00   0.50    1.38    -- -102.00 -73.00  37.68   50
 37  \w   -124.00 -77.00   0.50    1.38    -- -102.00 -67.00  11.19   94
 38  \w    -99.00 -74.00   0.50    1.38    -- -102.00 -74.00 -17.39   50
 39  \w   -175.00-142.00   0.50    1.38    -- -102.00 -67.00  -4.21   66
 40  \w   -103.00 -78.00   0.50    1.38    -- -102.00 -61.00   3.47   50
 41  \w   -173.00 -80.00   0.50    1.38    -- -102.00 -45.00 -30.00  186
 42  \w   -160.00-135.00   0.50    1.38    -- -102.00 -74.00 -17.39   50
 43  \w    -99.00 -74.00   0.50    1.38    -- -102.00 -77.00  30.00   50
 44  \w    -99.00 -74.00   0.50    1.38    -- -102.00 -75.00 -45.46   50
 45  \w   -114.00 -82.00   0.50    1.38    -- -102.00 -45.00 -90.00   64
 46  \w   -174.00-117.00   0.50    1.38    -- -102.00 -66.00 -68.20  114
 47  \w   -102.00 -77.00   0.50    1.38    -- -102.00 -66.00 -68.20   50
 48  \w    -70.00 -45.00   0.50    1.38    -- -102.00  77.00 -30.00   50
 49  \w   -173.00 -78.00   0.50    1.38    -- -102.00 -65.00-123.16  190
 50  \w   -103.00 -78.00   0.50    1.38    -- -102.00 -61.00-120.00   50
 51  \w   -104.00 -71.00   0.50    1.38    -- -102.00  77.00 -30.00   66
 52  \w   -155.00 -82.00   0.50    1.38    -- -102.00 -57.00 -47.82  146
 53  \w   -102.00 -77.00   0.50    1.38    -- -102.00 -68.00  -8.20   50
 54  \w   -103.00 -78.00   0.50    1.38    -- -102.00 -65.00 -55.40   50
 55  \w   -103.00 -78.00   0.50    1.38    -- -102.00 -61.00  11.74   50
 56  \w   -102.00 -77.00   0.50    1.38    -- -102.00 -66.00   4.34   50
 57  \w   -102.00 -77.00   0.50    1.38    -- -102.00 -70.00 -31.53   50
 58  \w   -100.00 -75.00   0.50    1.38    -- -102.00 -77.00 -30.00   50
 59  \w   -100.00 -75.00   0.50    1.38    -- -102.00 -72.00 -91.57   50
 60  \w   -108.00 -83.00   0.50    1.38    -- -102.00 -45.00-120.00   50
 61  \w    -99.00 -74.00   0.50    1.38    -- -102.00 -77.00   0.00   50
 62  \w   -105.00 -80.00   0.50    1.38    -- -102.00 -41.00 -84.49   50
 63  \w   -105.00 -80.00   0.50    1.38    -- -102.00 -42.00 -19.82   50
 64  \w   -107.00 -82.00   0.50    1.38    -- -102.00 -43.00  -4.89   50
 65  \w   -104.00 -79.00   0.50    1.38    -- -102.00 -44.00 -48.88   50
 66  \w   -104.00 -79.00   0.50    1.38    -- -102.00 -57.00 -45.50   50
 67  \w   -103.00 -78.00   0.50    1.38    -- -102.00 -61.00 -30.00   50
 68  \w     36.00 112.00   0.50    1.38    --  107.17-125.00  30.00  152
 69  \w     35.00  72.00   0.50    1.38    --  107.17 -61.00-150.00   74
 70  \w     38.00  78.00   0.50    1.38    --  107.17 -94.00 150.00   80
 71  \w     79.00 105.00   0.50    1.38    --  107.17 -94.00-120.00   52
 72  \w     75.00 104.00   0.50    1.38    --  107.17 -94.00-150.00   58
 73  \w     36.00  98.00   0.50    1.38    --  107.17 -94.00 -60.00  124
 74  \w     34.00  71.00   0.50    1.38    --  107.17 -94.00-120.00   74
 75  \w    153.00 178.00   0.50    1.38    --  107.17  77.00 -30.00   50
 76  \w     46.00  72.00   0.50    1.38    --  107.17 -94.00-150.00   52
 77  \w     78.00 104.00   0.50    1.38    --  107.17  77.00 -30.00   52
;
_diffrn_measurement_device 'four-circle diffractometer'
_diffrn_measurement_device_type 'XtaLAB Synergy R, DW system, HyPix'
_diffrn_measurement_method '\w scans'
_diffrn_orient_matrix_type 'CrysAlisPro convention (1999,Acta A55,543-557)'
_diffrn_orient_matrix_UB_11 0.0229571667
_diffrn_orient_matrix_UB_12 0.0543777333
_diffrn_orient_matrix_UB_13 0.0401019333
_diffrn_orient_matrix_UB_21 0.0315486333
_diffrn_orient_matrix_UB_22 0.0501536667
_diffrn_orient_matrix_UB_23 -0.0430928333
_diffrn_orient_matrix_UB_31 -0.0628471333
_diffrn_orient_matrix_UB_32 0.0014523333
_diffrn_orient_matrix_UB_33 -0.0070262667
_diffrn_radiation_monochromator mirror
_diffrn_radiation_probe x-ray
_diffrn_radiation_type 'Cu K\a'
_diffrn_radiation_wavelength 1.54184
_diffrn_reflns_av_R_equivalents 0.0655
_diffrn_reflns_av_unetI/netI 0.0258
_diffrn_reflns_Laue_measured_fraction_full 1.000
_diffrn_reflns_Laue_measured_fraction_max 0.986
_diffrn_reflns_limit_h_max 26
_diffrn_reflns_limit_h_min -29
_diffrn_reflns_limit_k_max 29
_diffrn_reflns_limit_k_min -29
_diffrn_reflns_limit_l_max 32
_diffrn_reflns_limit_l_min -32
_diffrn_reflns_number 74883
_diffrn_reflns_point_group_measured_fraction_full 1.000
_diffrn_reflns_point_group_measured_fraction_max 0.975
_diffrn_reflns_theta_full 67.684
_diffrn_reflns_theta_max 75.839
_diffrn_reflns_theta_min 2.719
_diffrn_source 'Rotating-anode X-ray tube'
_diffrn_source_type 'Rigaku (Cu) X-ray Source'
_exptl_absorpt_coefficient_mu 3.638
_exptl_absorpt_correction_T_max 1.00000
_exptl_absorpt_correction_T_min 0.68857
_exptl_absorpt_correction_type multi-scan
_exptl_absorpt_process_details
;
CrysAlisPro 1.171.42.84a (Rigaku Oxford Diffraction, 2023)
Empirical absorption correction using spherical harmonics,
implemented in SCALE3 ABSPACK scaling algorithm.
;
_exptl_crystal_colour 'clear greenish green'
_exptl_crystal_colour_lustre clear
_exptl_crystal_colour_modifier greenish
_exptl_crystal_colour_primary green
_exptl_crystal_density_diffrn 1.438
_exptl_crystal_description cube
_exptl_crystal_F_000 5796
_exptl_crystal_size_max 0.07
_exptl_crystal_size_mid 0.05
_exptl_crystal_size_min 0.05
_refine_diff_density_max 0.740
_refine_diff_density_min -0.390
_refine_diff_density_rms 0.061
_refine_ls_abs_structure_details
;
 Flack x determined using 2198 quotients [(I+)-(I-)]/[(I+)+(I-)]
 (Parsons, Flack and Wagner, Acta Cryst. B69 (2013) 249-259).
;
_refine_ls_abs_structure_Flack 0.041(8)
_refine_ls_extinction_method none
_refine_ls_goodness_of_fit_ref 1.067
_refine_ls_hydrogen_treatment constr
_refine_ls_matrix_type full
_refine_ls_number_parameters 565
_refine_ls_number_reflns 5908
_refine_ls_number_restraints 370
_refine_ls_restrained_S_all 1.098
_refine_ls_R_factor_all 0.0721
_refine_ls_R_factor_gt 0.0681
_refine_ls_shift/su_max 0.000
_refine_ls_shift/su_mean 0.000
_refine_ls_structure_factor_coef Fsqd
_refine_ls_weighting_details 'w=1/[\s^2^(Fo^2^)+(0.1092P)^2^+23.9187P] where P=(Fo^2^+2Fc^2^)/3'
_refine_ls_weighting_scheme calc
_refine_ls_wR_factor_gt 0.1871
_refine_ls_wR_factor_ref 0.1907
_reflns_Friedel_coverage 0.843
_reflns_Friedel_fraction_full 1.000
_reflns_Friedel_fraction_max 0.963
_reflns_number_gt 5510
_reflns_number_total 5908
_reflns_threshold_expression 'I > 2\s(I)'
_cod_data_source_file d4sc08811e2.cif
_cod_data_source_block bei-r
_cod_depositor_comments 'Adding full bibliography for 1574186--1574191.cif.'
_cod_original_cell_volume 13016.2(5)
_cod_original_sg_symbol_H-M 'R 3 2'
_cod_database_code 1574188
_shelx_shelxl_version_number 2019/3
_shelx_space_group_comment
;
The symmetry employed for this shelxl refinement is uniquely defined
by the following loop, which should always be used as a source of
symmetry information in preference to the above space-group names.
They are only intended as comments.
;
_shelx_estimated_absorpt_t_max 0.839
_shelx_estimated_absorpt_t_min 0.785
_olex2_refinement_description
;
1. Fixed Uiso
 At 1.2 times of:
  All C(H) groups, All C(H,H) groups
 At 1.5 times of:
  All C(H,H,H) groups
2. Restrained distances
 Cl4-C38 = Cl6-C38 = Cl5-C38
 1.79 with sigma of 0.01
 C33-C32 = C34-C33 = C35-C34 = C36-C35 = C37-C36
 1.54 with sigma of 0.01
 Cl4-Cl5 = Cl4-Cl6 = Cl5-Cl6
 2.924 with sigma of 0.02
 C34-C32 = C33-C35 = C35-C37 = C36-C34
 2.515 with sigma of 0.02
3. Uiso/Uaniso restraints and constraints
C34 \\sim C32 \\sim C33 \\sim C35 \\sim C36 \\sim C37: within 2A with sigma of
0.01 and sigma for terminal atoms of 0.02 within 2A
C31 \\sim Cl1 \\sim Cl2 \\sim Cl3 \\sim C31A \\sim Cl1A \\sim Cl2A \\sim Cl3A
\\sim C31B \\sim Cl2B \\sim Cl3B \\sim Cl1B: within 2A with sigma of 0.01 and
sigma for terminal atoms of 0.02 within 2A
Cl4 \\sim C38 \\sim Cl5 \\sim Cl6 \\sim C38A \\sim Cl4A \\sim Cl6A \\sim Cl5A:
within 2A with sigma of 0.01 and sigma for terminal atoms of 0.02 within 2A
Uanis(Cl4) \\sim Ueq, Uanis(C38) \\sim Ueq, Uanis(Cl5) \\sim Ueq, Uanis(Cl6)
\\sim Ueq, Uanis(C38A) \\sim Ueq, Uanis(Cl4A) \\sim Ueq, Uanis(Cl6A) \\sim Ueq,
Uanis(Cl5A) \\sim Ueq: with sigma of 0.01 and sigma for terminal atoms of 0.02
Uanis(C32) \\sim Ueq, Uanis(C33) \\sim Ueq, Uanis(C34) \\sim Ueq, Uanis(C35)
\\sim Ueq, Uanis(C36) \\sim Ueq, Uanis(C37) \\sim Ueq: with sigma of 0.01 and
sigma for terminal atoms of 0.02
Uanis(C31B) \\sim Ueq: with sigma of 0.003 and sigma for terminal atoms of 0.006
4. Same fragment restrains
{C31A, Cl1A, Cl2A, Cl3A} sigma for 1-2: 0.02, 1-3: 0.02
{C31B, Cl1B, Cl2B, Cl3B} sigma for 1-2: 0.02, 1-3: 0.02
as in
{C31, Cl1, Cl2, Cl3}
{C38A, Cl4A, Cl5A, Cl6A} sigma for 1-2: 0.02, 1-3: 0.02
as in
{C38, Cl4, Cl6, Cl5}
5. Others
 1*[Sof(C31)+Sof(H31)+Sof(Cl1)+Sof(Cl2)+Sof(Cl3)]+1*[Sof(C31A)+Sof(H31A)+
 Sof(Cl1A)+Sof(Cl2A)+Sof(Cl3A)]+1*[Sof(C31B)+Sof(H31B)+Sof(Cl1B)+Sof(Cl2B)+
 Sof(Cl3B)]=1 with esd of 0.0001
 Sof(C31)=Sof(H31)=Sof(Cl1)=Sof(Cl2)=Sof(Cl3)=FVAR(1)
 Sof(C31A)=Sof(H31A)=Sof(Cl1A)=Sof(Cl2A)=Sof(Cl3A)=FVAR(2)
 Sof(C31B)=Sof(H31B)=Sof(Cl1B)=Sof(Cl2B)=Sof(Cl3B)=FVAR(3)
 Sof(C38A)=Sof(H38A)=Sof(Cl4A)=Sof(Cl5A)=Sof(Cl6A)=0.16667*(1-FVAR(5))
 Sof(C38)=Sof(H38)=Sof(Cl4)=Sof(Cl6)=Sof(Cl5)=0.16667*FVAR(5)
 Fixed Sof: C32(0.16667) H32A(0.16667) H32B(0.16667) H32C(0.16667)
 C33(0.16667) H33A(0.16667) H33B(0.16667) C34(0.16667) H34A(0.16667)
 H34B(0.16667) C35(0.16667) H35A(0.16667) H35B(0.16667) C36(0.16667)
 H36A(0.16667) H36B(0.16667) C37(0.16667) H37A(0.16667) H37B(0.16667)
 H37C(0.16667)
6.a Ternary CH refined with riding coordinates:
 C31(H31), C1(H1), C2(H2), C31A(H31A), C31B(H31B), C38(H38), C38A(H38A)
6.b Secondary CH2 refined with riding coordinates:
 C3(H3A,H3B), C5(H5A,H5B), C6(H6A,H6B), C4(H4A,H4B), C33(H33A,H33B), C34(H34A,
 H34B), C35(H35A,H35B), C36(H36A,H36B)
6.c Aromatic/amide H refined with riding coordinates:
 C9(H9), C16(H16), C15(H15), C22(H22), C10(H10), C23(H23), C24(H24), C29(H29),
 C30(H30), C28(H28)
6.d Idealised Me refined as rotating group:
 C32(H32A,H32B,H32C), C37(H37A,H37B,H37C)
;

loop_
_space_group_symop_operation_xyz
'x, y, z'
'-y, x-y, z'
'-x+y, -x, z'
'y, x, -z'
'x-y, -y, -z'
'-x, -x+y, -z'
'x+2/3, y+1/3, z+1/3'
'-y+2/3, x-y+1/3, z+1/3'
'-x+y+2/3, -x+1/3, z+1/3'
'y+2/3, x+1/3, -z+1/3'
'x-y+2/3, -y+1/3, -z+1/3'
'-x+2/3, -x+y+1/3, -z+1/3'
'x+1/3, y+2/3, z+2/3'
'-y+1/3, x-y+2/3, z+2/3'
'-x+y+1/3, -x+2/3, z+2/3'
'y+1/3, x+2/3, -z+2/3'
'x-y+1/3, -y+2/3, -z+2/3'
'-x+1/3, -x+y+2/3, -z+2/3'

loop_
_atom_site_label
_atom_site_type_symbol
_atom_site_fract_x
_atom_site_fract_y
_atom_site_fract_z
_atom_site_U_iso_or_equiv
_atom_site_adp_type
_atom_site_occupancy
_atom_site_site_symmetry_order
_atom_site_calc_flag
_atom_site_refinement_flags_posn
_atom_site_refinement_flags_adp
_atom_site_refinement_flags_occupancy
_atom_site_disorder_assembly
_atom_site_disorder_group
O3 O 0.57843(15) 0.72596(15) 0.59440(13) 0.0420(8) Uani 1 1 d . . . . .
C31 C 0.5573(11) 0.7694(12) 0.3165(10) 0.089(6) Uani 0.350(4) 1 d D U P A -1
H31 H 0.568231 0.773090 0.353913 0.107 Uiso 0.350(4) 1 calc R U P A -1
Cl1 Cl 0.5708(3) 0.7104(2) 0.28968(16) 0.0792(17) Uani 0.350(4) 1 d D U P A -1
Cl2 Cl 0.6050(5) 0.8441(3) 0.2881(2) 0.099(2) Uani 0.350(4) 1 d D U P A -1
Cl3 Cl 0.4749(6) 0.7444(7) 0.3109(5) 0.117(4) Uani 0.350(4) 1 d D U P A -1
O2 O 0.27015(19) 0.42392(19) 0.43841(14) 0.0518(9) Uani 1 1 d . . . . .
O1 O 0.28868(16) 0.43322(16) 0.61220(13) 0.0430(8) Uani 1 1 d . . . . .
O4 O 0.5598(2) 0.7185(2) 0.41960(14) 0.0595(11) Uani 1 1 d . . . . .
C8 C 0.3701(2) 0.5211(2) 0.56675(17) 0.0367(10) Uani 1 1 d . . . . .
N1 N 0.27498(19) 0.43180(19) 0.52525(15) 0.0389(9) Uani 1 1 d . . . . .
N2 N 0.5688(2) 0.7249(2) 0.50698(16) 0.0428(9) Uani 1 1 d . . . . .
C9 C 0.4058(2) 0.5497(2) 0.61027(18) 0.0385(10) Uani 1 1 d . . . . .
H9 H 0.390797 0.529910 0.642863 0.046 Uiso 1 1 calc R U . . .
C17 C 0.3575(3) 0.5188(3) 0.47287(18) 0.0416(11) Uani 1 1 d . . . . .
C19 C 0.3919(2) 0.5496(2) 0.51789(18) 0.0382(10) Uani 1 1 d . . . . .
C18 C 0.2983(2) 0.4552(2) 0.47624(18) 0.0408(10) Uani 1 1 d . . . . .
C7 C 0.3091(2) 0.4593(2) 0.57130(18) 0.0371(10) Uani 1 1 d . . . . .
C12 C 0.5480(2) 0.6988(2) 0.55635(19) 0.0394(10) Uani 1 1 d . . . . .
C1 C 0.2125(2) 0.3710(2) 0.5323(2) 0.0426(10) Uani 1 1 d . . . . .
H1 H 0.201085 0.368472 0.569543 0.051 Uiso 1 1 calc R U . . .
C16 C 0.3807(3) 0.5474(3) 0.42559(19) 0.0452(11) Uani 1 1 d . . . . .
H16 H 0.357195 0.527349 0.395232 0.054 Uiso 1 1 calc R U . . .
C15 C 0.4383(3) 0.6053(3) 0.42197(18) 0.0473(12) Uani 1 1 d . . . . .
H15 H 0.453577 0.623975 0.389075 0.057 Uiso 1 1 calc R U . . .
C20 C 0.4503(2) 0.6081(2) 0.51457(17) 0.0380(10) Uani 1 1 d . . . . .
C22 C 0.6035(3) 0.5983(3) 0.5567(3) 0.0588(14) Uani 1 1 d . . . . .
H22 H 0.636594 0.634427 0.539245 0.071 Uiso 1 1 calc R U . . .
C21 C 0.5549(3) 0.5516(3) 0.5283(2) 0.0481(12) Uani 1 1 d . . . . .
C3 C 0.0935(3) 0.3108(3) 0.5180(2) 0.0518(13) Uani 1 1 d . . . . .
H3A H 0.057886 0.309493 0.497936 0.062 Uiso 1 1 calc R U . . .
H3B H 0.085365 0.313966 0.554940 0.062 Uiso 1 1 calc R U . . .
C14 C 0.4737(3) 0.6363(3) 0.46546(18) 0.0428(11) Uani 1 1 d . . . . .
C10 C 0.4638(2) 0.6074(2) 0.60692(17) 0.0370(10) Uani 1 1 d . . . . .
H10 H 0.488255 0.626335 0.637142 0.044 Uiso 1 1 calc R U . . .
C11 C 0.4860(2) 0.6374(2) 0.55956(17) 0.0373(10) Uani 1 1 d . . . . .
C26 C 0.5041(3) 0.4980(3) 0.5553(2) 0.0541(12) Uani 1 1 d . . . . .
C23 C 0.6069(4) 0.5953(4) 0.6102(3) 0.0724(19) Uani 1 1 d . . . . .
H23 H 0.642329 0.628345 0.628309 0.087 Uiso 1 1 calc R U . . .
C13 C 0.5361(3) 0.6951(3) 0.46122(18) 0.0471(12) Uani 1 1 d . . . . .
C2 C 0.1573(2) 0.3698(3) 0.5020(2) 0.0463(11) Uani 1 1 d . . . . .
H2 H 0.164334 0.364471 0.464845 0.056 Uiso 1 1 calc R U . . .
C5 C 0.1542(3) 0.2518(2) 0.5351(3) 0.0582(15) Uani 1 1 d . . . . .
H5A H 0.148502 0.251994 0.572849 0.070 Uiso 1 1 calc R U . . .
H5B H 0.156387 0.212841 0.526369 0.070 Uiso 1 1 calc R U . . .
C6 C 0.2168(3) 0.3106(3) 0.5201(2) 0.0523(13) Uani 1 1 d . . . . .
H6A H 0.224916 0.309154 0.482899 0.063 Uiso 1 1 calc R U . . .
H6B H 0.252758 0.311675 0.539525 0.063 Uiso 1 1 calc R U . . .
C24 C 0.5587(4) 0.5444(4) 0.6364(3) 0.075(2) Uani 1 1 d . . . . .
H24 H 0.560685 0.542829 0.672836 0.090 Uiso 1 1 calc R U . . .
C4 C 0.0962(3) 0.2486(3) 0.5083(3) 0.0620(16) Uani 1 1 d . . . . .
H4A H 0.056393 0.211157 0.521389 0.074 Uiso 1 1 calc R U . . .
H4B H 0.098862 0.242712 0.470858 0.074 Uiso 1 1 calc R U . . .
C27 C 0.4512(3) 0.4480(3) 0.5283(3) 0.0617(16) Uani 1 1 d . . . . .
C25 C 0.5069(4) 0.4950(4) 0.6101(2) 0.0683(17) Uani 1 1 d . . . . .
C29 C 0.4068(5) 0.3947(5) 0.6096(4) 0.094(3) Uani 1 1 d . . . . .
H29 H 0.373376 0.359951 0.627968 0.113 Uiso 1 1 calc R U . . .
C30 C 0.4567(6) 0.4422(5) 0.6361(3) 0.090(3) Uani 1 1 d . . . . .
H30 H 0.457797 0.439873 0.672575 0.108 Uiso 1 1 calc R U . . .
C28 C 0.4037(4) 0.3957(4) 0.5568(4) 0.079(2) Uani 1 1 d . . . . .
H28 H 0.369161 0.360933 0.539226 0.094 Uiso 1 1 calc R U . . .
C31A C 0.5684(8) 0.7928(11) 0.3218(8) 0.086(4) Uani 0.453(4) 1 d D U P B -2
H31A H 0.573169 0.798864 0.359976 0.103 Uiso 0.453(4) 1 calc R U P B -2
Cl1A Cl 0.6251(3) 0.7714(3) 0.30133(15) 0.0888(16) Uani 0.453(4) 1 d D U P B -2
Cl2A Cl 0.5855(3) 0.8658(3) 0.29566(16) 0.0920(16) Uani 0.453(4) 1 d D U P B -2
Cl3A Cl 0.4880(4) 0.7358(4) 0.3099(4) 0.107(3) Uani 0.453(4) 1 d D U P B -2
C32 C 0.326(3) 0.658(2) 0.5062(8) 0.057(9) Uani 0.1667 1 d D U P C -1
H32A H 0.281930 0.631566 0.494411 0.085 Uiso 0.1667 1 calc R U P C -1
H32B H 0.345803 0.630789 0.510375 0.085 Uiso 0.1667 1 calc R U P C -1
H32C H 0.350840 0.691456 0.480708 0.085 Uiso 0.1667 1 calc R U P C -1
C33 C 0.327(2) 0.6891(19) 0.5579(8) 0.064(8) Uani 0.1667 1 d D U P C -1
H33A H 0.360399 0.735121 0.556930 0.077 Uiso 0.1667 1 calc R U P C -1
H33B H 0.285101 0.685960 0.563612 0.077 Uiso 0.1667 1 calc R U P C -1
C34 C 0.342(4) 0.656(3) 0.6023(7) 0.057(8) Uani 0.1667 1 d D U P C -1
H34A H 0.311018 0.609454 0.601252 0.068 Uiso 0.1667 1 calc R U P C -1
H34B H 0.385525 0.663188 0.598561 0.068 Uiso 0.1667 1 calc R U P C -1
C35 C 0.336(3) 0.684(2) 0.6539(6) 0.056(8) Uani 0.1667 1 d D U P C -1
H35A H 0.368800 0.729453 0.655939 0.067 Uiso 0.1667 1 calc R U P C -1
H35B H 0.293005 0.680584 0.655763 0.067 Uiso 0.1667 1 calc R U P C -1
C36 C 0.343(3) 0.6479(19) 0.6996(8) 0.070(9) Uani 0.1667 1 d D U P C -1
H36A H 0.384082 0.648090 0.696654 0.084 Uiso 0.1667 1 calc R U P C -1
H36B H 0.307651 0.602655 0.699312 0.084 Uiso 0.1667 1 calc R U P C -1
C37 C 0.342(3) 0.6800(18) 0.7506(9) 0.049(10) Uani 0.1667 1 d D U P C -1
H37A H 0.373315 0.725866 0.749276 0.073 Uiso 0.1667 1 calc R U P C -1
H37B H 0.351831 0.660026 0.779207 0.073 Uiso 0.1667 1 calc R U P C -1
H37C H 0.298699 0.674344 0.755812 0.073 Uiso 0.1667 1 calc R U P C -1
C31B C 0.4288(17) 0.7130(16) 0.2889(16) 0.146(8) Uani 0.197(3) 1 d D U P D -3
H31B H 0.398371 0.696657 0.259204 0.176 Uiso 0.197(3) 1 calc R U P D -3
Cl1B Cl 0.4781(9) 0.6782(7) 0.2833(4) 0.114(4) Uani 0.197(3) 1 d D U P D -3
Cl2B Cl 0.4759(11) 0.7958(7) 0.2806(6) 0.143(5) Uani 0.197(3) 1 d D U P D -3
Cl3B Cl 0.3820(7) 0.6929(6) 0.3440(4) 0.141(5) Uani 0.197(3) 1 d D U P D -3
C38 C -0.0082(14) -0.0052(15) 0.4849(12) 0.117(9) Uani 0.112(4) 1 d D U P E -1
H38 H -0.025694 -0.027614 0.451327 0.141 Uiso 0.112(4) 1 calc R U P E -1
Cl4 Cl 0.0317(16) 0.0798(13) 0.4760(16) 0.136(10) Uani 0.112(4) 1 d D U P E -1
Cl6 Cl 0.0490(13) -0.0250(14) 0.5096(15) 0.114(8) Uani 0.112(4) 1 d D U P E -1
Cl5 Cl -0.0723(13) -0.0233(18) 0.5287(14) 0.128(10) Uani 0.112(4) 1 d D U P E -1
C38A C -0.020(3) 0.049(3) 0.449(2) 0.123(10) Uani 0.055(4) 1 d D U P E -2
H38A H -0.047712 0.056668 0.474166 0.148 Uiso 0.055(4) 1 calc R U P E -2
Cl4A Cl -0.056(3) -0.035(2) 0.436(3) 0.156(14) Uani 0.055(4) 1 d D U P E -2
Cl5A Cl -0.014(3) 0.090(2) 0.3906(17) 0.109(12) Uani 0.055(4) 1 d D U P E -2
Cl6A Cl 0.055(3) 0.070(3) 0.479(3) 0.112(11) Uani 0.055(4) 1 d D U P E -2

loop_
_atom_site_aniso_label
_atom_site_aniso_U_11
_atom_site_aniso_U_22
_atom_site_aniso_U_33
_atom_site_aniso_U_23
_atom_site_aniso_U_13
_atom_site_aniso_U_12
O3 0.0396(17) 0.0332(16) 0.0444(18) 0.0023(13) 0.0045(14) 0.0115(14)
C31 0.119(9) 0.120(10) 0.046(7) 0.024(8) 0.008(7) 0.074(8)
Cl1 0.140(5) 0.054(2) 0.043(2) 0.0069(17) 0.002(2) 0.047(3)
Cl2 0.186(7) 0.073(3) 0.054(3) 0.022(2) 0.029(3) 0.075(4)
Cl3 0.150(7) 0.154(7) 0.087(5) -0.059(5) -0.030(5) 0.105(5)
O2 0.055(2) 0.060(2) 0.0410(18) -0.0183(16) -0.0028(15) 0.0293(19)
O1 0.0392(17) 0.0362(16) 0.0403(17) -0.0027(13) 0.0032(13) 0.0089(14)
O4 0.077(3) 0.057(2) 0.0371(18) 0.0121(16) 0.0200(18) 0.028(2)
C8 0.036(2) 0.032(2) 0.038(2) -0.0047(17) 0.0058(18) 0.0142(18)
N1 0.041(2) 0.040(2) 0.0398(19) -0.0110(16) -0.0014(16) 0.0231(18)
N2 0.049(2) 0.041(2) 0.038(2) 0.0090(16) 0.0138(17) 0.0224(19)
C9 0.043(2) 0.035(2) 0.035(2) -0.0010(17) 0.0095(18) 0.019(2)
C17 0.051(3) 0.050(3) 0.033(2) -0.0080(19) 0.0020(19) 0.032(2)
C19 0.043(3) 0.040(2) 0.033(2) -0.0037(17) 0.0049(18) 0.022(2)
C18 0.049(3) 0.045(2) 0.036(2) -0.0133(19) -0.0024(19) 0.029(2)
C7 0.039(2) 0.035(2) 0.037(2) -0.0077(17) 0.0037(18) 0.0181(19)
C12 0.044(3) 0.034(2) 0.040(2) 0.0048(18) 0.009(2) 0.020(2)
C1 0.040(2) 0.035(2) 0.050(3) -0.012(2) 0.000(2) 0.016(2)
C16 0.055(3) 0.054(3) 0.033(2) -0.005(2) -0.001(2) 0.031(3)
C15 0.064(3) 0.058(3) 0.028(2) 0.0040(19) 0.006(2) 0.037(3)
C20 0.047(3) 0.040(2) 0.032(2) 0.0015(17) 0.0091(18) 0.026(2)
C22 0.060(3) 0.055(3) 0.067(3) -0.017(3) 0.000(3) 0.033(3)
C21 0.049(3) 0.047(3) 0.056(3) -0.008(2) 0.009(2) 0.030(2)
C3 0.045(3) 0.044(3) 0.065(3) -0.019(2) -0.008(2) 0.021(2)
C14 0.051(3) 0.048(3) 0.033(2) 0.0028(19) 0.0096(19) 0.028(2)
C10 0.039(2) 0.037(2) 0.029(2) -0.0021(16) 0.0054(17) 0.014(2)
C11 0.042(2) 0.037(2) 0.035(2) 0.0015(18) 0.0078(18) 0.022(2)
C26 0.061(3) 0.053(3) 0.062(3) -0.008(3) 0.017(3) 0.038(3)
C23 0.094(5) 0.078(5) 0.066(4) -0.030(4) -0.013(4) 0.058(4)
C13 0.059(3) 0.049(3) 0.036(2) 0.009(2) 0.015(2) 0.029(3)
C2 0.046(3) 0.047(3) 0.049(3) -0.018(2) -0.005(2) 0.026(2)
C5 0.046(3) 0.033(3) 0.096(4) -0.022(3) -0.006(3) 0.020(2)
C6 0.047(3) 0.044(3) 0.069(3) -0.014(2) -0.002(2) 0.025(2)
C24 0.112(6) 0.091(5) 0.054(3) -0.011(3) 0.010(4) 0.075(5)
C4 0.051(3) 0.044(3) 0.085(4) -0.026(3) -0.011(3) 0.020(3)
C27 0.053(3) 0.054(3) 0.087(4) -0.006(3) 0.025(3) 0.033(3)
C25 0.094(5) 0.077(4) 0.063(3) 0.001(3) 0.025(4) 0.065(4)
C29 0.095(6) 0.096(6) 0.118(7) 0.036(6) 0.069(6) 0.069(6)
C30 0.126(8) 0.112(7) 0.076(5) 0.032(5) 0.056(5) 0.093(7)
C28 0.064(4) 0.060(4) 0.126(7) 0.005(4) 0.039(4) 0.042(4)
C31A 0.115(8) 0.125(9) 0.051(7) 0.019(7) 0.018(6) 0.085(7)
Cl1A 0.121(4) 0.123(4) 0.060(2) 0.035(2) 0.043(2) 0.088(3)
Cl2A 0.136(4) 0.142(4) 0.053(2) 0.033(2) 0.030(2) 0.111(4)
Cl3A 0.105(4) 0.120(5) 0.095(5) 0.025(4) -0.007(3) 0.054(4)
C32 0.050(19) 0.051(19) 0.091(13) 0.001(14) -0.015(17) 0.042(15)
C33 0.061(11) 0.064(12) 0.066(11) 0.006(9) -0.007(9) 0.031(9)
C34 0.056(11) 0.058(11) 0.063(11) 0.002(9) -0.002(9) 0.033(8)
C35 0.049(10) 0.064(11) 0.060(12) -0.008(8) 0.003(10) 0.032(9)
C36 0.062(12) 0.072(12) 0.069(12) 0.002(9) 0.000(10) 0.028(9)
C37 0.038(18) 0.06(2) 0.067(15) 0.002(14) 0.021(16) 0.037(15)
C31B 0.151(8) 0.145(8) 0.143(8) -0.002(4) -0.003(4) 0.073(5)
Cl1B 0.197(10) 0.115(8) 0.057(5) 0.023(5) 0.042(6) 0.099(7)
Cl2B 0.218(13) 0.111(9) 0.106(9) 0.006(7) 0.013(9) 0.086(9)
Cl3B 0.248(13) 0.101(9) 0.127(8) -0.056(7) -0.103(9) 0.127(10)
C38 0.115(11) 0.118(11) 0.134(12) 0.002(9) 0.008(9) 0.070(9)
Cl4 0.144(16) 0.114(14) 0.137(14) 0.005(12) 0.009(14) 0.055(12)
Cl6 0.109(13) 0.133(16) 0.153(19) 0.022(14) 0.020(12) 0.100(12)
Cl5 0.087(13) 0.15(2) 0.163(19) -0.009(15) 0.029(12) 0.070(13)
C38A 0.123(12) 0.120(12) 0.131(12) 0.000(10) 0.007(10) 0.063(9)
Cl4A 0.142(18) 0.149(18) 0.155(19) 0.002(17) 0.007(17) 0.057(15)
Cl5A 0.12(2) 0.105(18) 0.105(19) -0.007(16) -0.001(16) 0.060(15)
Cl6A 0.120(17) 0.092(15) 0.134(16) 0.006(13) 0.011(15) 0.061(13)

loop_
_atom_type_symbol
_atom_type_description
_atom_type_scat_dispersion_real
_atom_type_scat_dispersion_imag
_atom_type_scat_source
C C 0.0181 0.0091 'International Tables Vol C Tables 4.2.6.8 and 6.1.1.4'
H H 0.0000 0.0000 'International Tables Vol C Tables 4.2.6.8 and 6.1.1.4'
Cl Cl 0.3639 0.7018 'International Tables Vol C Tables 4.2.6.8 and 6.1.1.4'
N N 0.0311 0.0180 'International Tables Vol C Tables 4.2.6.8 and 6.1.1.4'
O O 0.0492 0.0322 'International Tables Vol C Tables 4.2.6.8 and 6.1.1.4'

loop_
_geom_angle_atom_site_label_1
_geom_angle_atom_site_label_2
_geom_angle_atom_site_label_3
_geom_angle
_geom_angle_site_symmetry_1
_geom_angle_site_symmetry_3
_geom_angle_publ_flag
Cl1 C31 H31 108.1 . . ?
Cl1 C31 Cl3 108.9(15) . . ?
Cl2 C31 H31 108.1 . . ?
Cl2 C31 Cl1 112.0(12) . . ?
Cl2 C31 Cl3 111.4(13) . . ?
Cl3 C31 H31 108.1 . . ?
C9 C8 C19 120.5(4) . . ?
C9 C8 C7 119.5(4) . . ?
C19 C8 C7 119.9(4) . . ?
C18 N1 C7 124.3(4) . . ?
C18 N1 C1 120.8(4) . . ?
C7 N1 C1 114.8(4) . . ?
C12 N2 C13 124.1(4) . . ?
C12 N2 C2 118.6(4) . 2_665 ?
C13 N2 C2 117.3(4) . 2_665 ?
C8 C9 H9 119.7 . . ?
C8 C9 C10 120.6(4) . . ?
C10 C9 H9 119.7 . . ?
C19 C17 C18 120.1(4) . . ?
C16 C17 C19 119.3(5) . . ?
C16 C17 C18 120.5(4) . . ?
C17 C19 C8 120.8(5) . . ?
C20 C19 C8 118.8(4) . . ?
C20 C19 C17 120.3(5) . . ?
O2 C18 N1 120.1(5) . . ?
O2 C18 C17 122.7(5) . . ?
N1 C18 C17 117.1(4) . . ?
O1 C7 C8 122.2(4) . . ?
O1 C7 N1 120.8(4) . . ?
N1 C7 C8 117.0(4) . . ?
O3 C12 N2 121.5(4) . . ?
O3 C12 C11 121.7(4) . . ?
N2 C12 C11 116.8(4) . . ?
N1 C1 H1 106.7 . . ?
N1 C1 C2 113.2(4) . . ?
N1 C1 C6 112.8(4) . . ?
C2 C1 H1 106.7 . . ?
C2 C1 C6 110.2(4) . . ?
C6 C1 H1 106.7 . . ?
C17 C16 H16 119.6 . . ?
C17 C16 C15 120.7(5) . . ?
C15 C16 H16 119.6 . . ?
C16 C15 H15 119.4 . . ?
C14 C15 C16 121.3(5) . . ?
C14 C15 H15 119.4 . . ?
C19 C20 C14 119.4(5) . . ?
C19 C20 C11 120.1(4) . . ?
C11 C20 C14 120.5(5) . . ?
C21 C22 H22 118.5 . . ?
C21 C22 C23 123.0(7) . . ?
C23 C22 H22 118.5 . . ?
C22 C21 C21 122.8(4) . 4_556 ?
C22 C21 C26 117.9(6) . . ?
C26 C21 C21 119.3(3) . 4_556 ?
H3A C3 H3B 108.2 . . ?
C2 C3 H3A 109.6 . . ?
C2 C3 H3B 109.6 . . ?
C2 C3 C4 110.1(5) . . ?
C4 C3 H3A 109.6 . . ?
C4 C3 H3B 109.6 . . ?
C15 C14 C20 119.0(5) . . ?
C15 C14 C13 121.0(4) . . ?
C20 C14 C13 119.9(5) . . ?
C9 C10 H10 119.8 . . ?
C11 C10 C9 120.3(4) . . ?
C11 C10 H10 119.8 . . ?
C20 C11 C12 120.5(4) . . ?
C10 C11 C12 119.9(4) . . ?
C10 C11 C20 119.6(4) . . ?
C27 C26 C21 121.1(5) . . ?
C27 C26 C25 119.5(6) . . ?
C25 C26 C21 119.4(6) . . ?
C22 C23 H23 120.2 . . ?
C24 C23 C22 119.6(7) . . ?
C24 C23 H23 120.2 . . ?
O4 C13 N2 120.0(5) . . ?
O4 C13 C14 122.0(5) . . ?
N2 C13 C14 118.1(4) . . ?
N2 C2 C1 112.5(4) 3_565 . ?
N2 C2 C3 112.6(4) 3_565 . ?
N2 C2 H2 107.3 3_565 . ?
C1 C2 C3 109.5(5) . . ?
C1 C2 H2 107.3 . . ?
C3 C2 H2 107.3 . . ?
H5A C5 H5B 107.8 . . ?
C6 C5 H5A 109.0 . . ?
C6 C5 H5B 109.0 . . ?
C6 C5 C4 112.7(6) . . ?
C4 C5 H5A 109.0 . . ?
C4 C5 H5B 109.0 . . ?
C1 C6 H6A 109.9 . . ?
C1 C6 H6B 109.9 . . ?
C5 C6 C1 108.9(4) . . ?
C5 C6 H6A 109.9 . . ?
C5 C6 H6B 109.9 . . ?
H6A C6 H6B 108.3 . . ?
C23 C24 H24 119.6 . . ?
C23 C24 C25 120.8(7) . . ?
C25 C24 H24 119.6 . . ?
C3 C4 H4A 109.5 . . ?
C3 C4 H4B 109.5 . . ?
C5 C4 C3 110.8(4) . . ?
C5 C4 H4A 109.5 . . ?
C5 C4 H4B 109.5 . . ?
H4A C4 H4B 108.1 . . ?
C26 C27 C27 119.6(4) . 4_556 ?
C28 C27 C26 118.6(7) . . ?
C28 C27 C27 121.8(5) . 4_556 ?
C24 C25 C26 119.2(7) . . ?
C24 C25 C30 122.0(7) . . ?
C30 C25 C26 118.8(8) . . ?
C30 C29 H29 119.2 . . ?
C30 C29 C28 121.6(8) . . ?
C28 C29 H29 119.2 . . ?
C25 C30 H30 119.6 . . ?
C29 C30 C25 120.7(8) . . ?
C29 C30 H30 119.6 . . ?
C27 C28 H28 119.7 . . ?
C29 C28 C27 120.7(8) . . ?
C29 C28 H28 119.7 . . ?
Cl1A C31A H31A 106.9 . . ?
Cl2A C31A H31A 106.9 . . ?
Cl2A C31A Cl1A 110.6(9) . . ?
Cl2A C31A Cl3A 109.6(11) . . ?
Cl3A C31A H31A 106.9 . . ?
Cl3A C31A Cl1A 115.5(13) . . ?
H32A C32 H32B 109.5 . . ?
H32A C32 H32C 109.5 . . ?
H32B C32 H32C 109.5 . . ?
C33 C32 H32A 109.5 . . ?
C33 C32 H32B 109.5 . . ?
C33 C32 H32C 109.5 . . ?
C32 C33 H33A 109.4 . . ?
C32 C33 H33B 109.4 . . ?
H33A C33 H33B 108.0 . . ?
C34 C33 C32 111.1(18) . . ?
C34 C33 H33A 109.4 . . ?
C34 C33 H33B 109.4 . . ?
C33 C34 H34A 109.6 . . ?
C33 C34 H34B 109.6 . . ?
H34A C34 H34B 108.1 . . ?
C35 C34 C33 110.2(16) . . ?
C35 C34 H34A 109.6 . . ?
C35 C34 H34B 109.6 . . ?
C34 C35 H35A 109.2 . . ?
C34 C35 H35B 109.2 . . ?
H35A C35 H35B 107.9 . . ?
C36 C35 C34 112.2(17) . . ?
C36 C35 H35A 109.2 . . ?
C36 C35 H35B 109.2 . . ?
C35 C36 H36A 109.6 . . ?
C35 C36 H36B 109.6 . . ?
C35 C36 C37 110.5(18) . . ?
H36A C36 H36B 108.1 . . ?
C37 C36 H36A 109.6 . . ?
C37 C36 H36B 109.6 . . ?
C36 C37 H37A 109.5 . . ?
C36 C37 H37B 109.5 . . ?
C36 C37 H37C 109.5 . . ?
H37A C37 H37B 109.5 . . ?
H37A C37 H37C 109.5 . . ?
H37B C37 H37C 109.5 . . ?
Cl1B C31B H31B 106.4 . . ?
Cl2B C31B H31B 106.4 . . ?
Cl2B C31B Cl1B 109.0(18) . . ?
Cl3B C31B H31B 106.4 . . ?
Cl3B C31B Cl1B 116(2) . . ?
Cl3B C31B Cl2B 112(2) . . ?
Cl4 C38 H38 110.1 . . ?
Cl4 C38 Cl5 105.3(16) . . ?
Cl6 C38 H38 110.1 . . ?
Cl6 C38 Cl4 107.9(16) . . ?
Cl6 C38 Cl5 113.0(14) . . ?
Cl5 C38 H38 110.1 . . ?
Cl4A C38A H38A 109.4 . . ?
Cl5A C38A H38A 109.4 . . ?
Cl5A C38A Cl4A 108(3) . . ?
Cl5A C38A Cl6A 115(3) . . ?
Cl6A C38A H38A 109.4 . . ?
Cl6A C38A Cl4A 105(3) . . ?

loop_
_geom_bond_atom_site_label_1
_geom_bond_atom_site_label_2
_geom_bond_distance
_geom_bond_site_symmetry_2
_geom_bond_publ_flag
O3 C12 1.209(6) . ?
C31 H31 1.0000 . ?
C31 Cl1 1.75(2) . ?
C31 Cl2 1.74(2) . ?
C31 Cl3 1.77(2) . ?
O2 C18 1.217(6) . ?
O1 C7 1.206(6) . ?
O4 C13 1.221(6) . ?
C8 C9 1.378(7) . ?
C8 C19 1.413(7) . ?
C8 C7 1.483(6) . ?
N1 C18 1.392(6) . ?
N1 C7 1.414(6) . ?
N1 C1 1.495(6) . ?
N2 C12 1.405(6) . ?
N2 C13 1.408(7) . ?
N2 C2 1.497(7) 2_665 ?
C9 H9 0.9500 . ?
C9 C10 1.393(6) . ?
C17 C19 1.410(7) . ?
C17 C18 1.482(7) . ?
C17 C16 1.383(7) . ?
C19 C20 1.408(6) . ?
C12 C11 1.487(7) . ?
C1 H1 1.0000 . ?
C1 C2 1.530(7) . ?
C1 C6 1.540(7) . ?
C16 H16 0.9500 . ?
C16 C15 1.391(8) . ?
C15 H15 0.9500 . ?
C15 C14 1.387(7) . ?
C20 C14 1.422(6) . ?
C20 C11 1.413(7) . ?
C22 H22 0.9500 . ?
C22 C21 1.362(9) . ?
C22 C23 1.396(10) . ?
C21 C21 1.477(11) 4_556 ?
C21 C26 1.440(9) . ?
C3 H3A 0.9900 . ?
C3 H3B 0.9900 . ?
C3 C2 1.536(8) . ?
C3 C4 1.551(8) . ?
C14 C13 1.464(8) . ?
C10 H10 0.9500 . ?
C10 C11 1.391(6) . ?
C26 C27 1.423(10) . ?
C26 C25 1.429(9) . ?
C23 H23 0.9500 . ?
C23 C24 1.374(12) . ?
C2 H2 1.0000 . ?
C5 H5A 0.9900 . ?
C5 H5B 0.9900 . ?
C5 C6 1.513(8) . ?
C5 C4 1.527(8) . ?
C6 H6A 0.9900 . ?
C6 H6B 0.9900 . ?
C24 H24 0.9500 . ?
C24 C25 1.397(12) . ?
C4 H4A 0.9900 . ?
C4 H4B 0.9900 . ?
C27 C27 1.479(14) 4_556 ?
C27 C28 1.413(10) . ?
C25 C30 1.411(12) . ?
C29 H29 0.9500 . ?
C29 C30 1.360(15) . ?
C29 C28 1.375(14) . ?
C30 H30 0.9500 . ?
C28 H28 0.9500 . ?
C31A H31A 1.0000 . ?
C31A Cl1A 1.766(19) . ?
C31A Cl2A 1.73(2) . ?
C31A Cl3A 1.751(19) . ?
C32 H32A 0.9800 . ?
C32 H32B 0.9800 . ?
C32 H32C 0.9800 . ?
C32 C33 1.533(14) . ?
C33 H33A 0.9900 . ?
C33 H33B 0.9900 . ?
C33 C34 1.531(14) . ?
C34 H34A 0.9900 . ?
C34 H34B 0.9900 . ?
C34 C35 1.531(14) . ?
C35 H35A 0.9900 . ?
C35 H35B 0.9900 . ?
C35 C36 1.526(14) . ?
C36 H36A 0.9900 . ?
C36 H36B 0.9900 . ?
C36 C37 1.543(14) . ?
C37 H37A 0.9800 . ?
C37 H37B 0.9800 . ?
C37 H37C 0.9800 . ?
C31B H31B 1.0000 . ?
C31B Cl1B 1.77(3) . ?
C31B Cl2B 1.74(3) . ?
C31B Cl3B 1.73(3) . ?
C38 H38 1.0000 . ?
C38 Cl4 1.787(15) . ?
C38 Cl6 1.783(15) . ?
C38 Cl5 1.789(14) . ?
C38A H38A 1.0000 . ?
C38A Cl4A 1.79(3) . ?
C38A Cl5A 1.78(3) . ?
C38A Cl6A 1.78(3) . ?

loop_
_geom_torsion_atom_site_label_1
_geom_torsion_atom_site_label_2
_geom_torsion_atom_site_label_3
_geom_torsion_atom_site_label_4
_geom_torsion
_geom_torsion_site_symmetry_1
_geom_torsion_site_symmetry_2
_geom_torsion_site_symmetry_3
_geom_torsion_site_symmetry_4
_geom_torsion_publ_flag
O3 C12 C11 C20 177.6(4) . . . . ?
O3 C12 C11 C10 -4.5(7) . . . . ?
C8 C9 C10 C11 0.9(8) . . . . ?
C8 C19 C20 C14 178.1(4) . . . . ?
C8 C19 C20 C11 -0.2(7) . . . . ?
N1 C1 C2 N2 -45.1(5) . . . 3_565 ?
N1 C1 C2 C3 -171.2(4) . . . . ?
N1 C1 C6 C5 172.4(5) . . . . ?
N2 C12 C11 C20 -0.7(7) . . . . ?
N2 C12 C11 C10 177.2(4) . . . . ?
C9 C8 C19 C17 176.3(4) . . . . ?
C9 C8 C19 C20 -0.7(7) . . . . ?
C9 C8 C7 O1 1.3(7) . . . . ?
C9 C8 C7 N1 -179.2(4) . . . . ?
C9 C10 C11 C12 -179.8(4) . . . . ?
C9 C10 C11 C20 -1.8(7) . . . . ?
C17 C19 C20 C14 1.1(8) . . . . ?
C17 C19 C20 C11 -177.3(4) . . . . ?
C17 C16 C15 C14 -0.5(9) . . . . ?
C19 C8 C9 C10 0.4(7) . . . . ?
C19 C8 C7 O1 180.0(4) . . . . ?
C19 C8 C7 N1 -0.5(6) . . . . ?
C19 C17 C18 O2 -173.0(5) . . . . ?
C19 C17 C18 N1 7.2(7) . . . . ?
C19 C17 C16 C15 1.5(8) . . . . ?
C19 C20 C14 C15 -0.1(7) . . . . ?
C19 C20 C14 C13 -176.5(5) . . . . ?
C19 C20 C11 C12 179.5(4) . . . . ?
C19 C20 C11 C10 1.5(7) . . . . ?
C18 N1 C7 O1 -173.1(4) . . . . ?
C18 N1 C7 C8 7.3(6) . . . . ?
C18 N1 C1 C2 -51.2(5) . . . . ?
C18 N1 C1 C6 74.7(6) . . . . ?
C18 C17 C19 C8 -1.0(7) . . . . ?
C18 C17 C19 C20 176.0(4) . . . . ?
C18 C17 C16 C15 -176.3(5) . . . . ?
C7 C8 C9 C10 179.1(5) . . . . ?
C7 C8 C19 C17 -2.4(7) . . . . ?
C7 C8 C19 C20 -179.4(4) . . . . ?
C7 N1 C18 O2 169.6(4) . . . . ?
C7 N1 C18 C17 -10.6(6) . . . . ?
C7 N1 C1 C2 133.4(4) . . . . ?
C7 N1 C1 C6 -100.6(5) . . . . ?
C12 N2 C13 O4 -174.5(5) . . . . ?
C12 N2 C13 C14 5.8(7) . . . . ?
C1 N1 C18 O2 -5.3(7) . . . . ?
C1 N1 C18 C17 174.5(4) . . . . ?
C1 N1 C7 O1 2.1(6) . . . . ?
C1 N1 C7 C8 -177.5(4) . . . . ?
C16 C17 C19 C8 -178.8(4) . . . . ?
C16 C17 C19 C20 -1.8(7) . . . . ?
C16 C17 C18 O2 4.8(8) . . . . ?
C16 C17 C18 N1 -175.0(4) . . . . ?
C16 C15 C14 C20 -0.2(8) . . . . ?
C16 C15 C14 C13 176.2(5) . . . . ?
C15 C14 C13 O4 -1.2(8) . . . . ?
C15 C14 C13 N2 178.5(5) . . . . ?
C20 C14 C13 O4 175.1(5) . . . . ?
C20 C14 C13 N2 -5.1(7) . . . . ?
C22 C21 C26 C27 178.8(5) . . . . ?
C22 C21 C26 C25 -1.0(7) . . . . ?
C22 C23 C24 C25 1.1(10) . . . . ?
C21 C22 C23 C24 -1.8(10) . . . . ?
C21 C21 C26 C27 0.3(8) 4_556 . . . ?
C21 C21 C26 C25 -179.4(5) 4_556 . . . ?
C21 C26 C27 C27 -0.1(8) . . . 4_556 ?
C21 C26 C27 C28 178.3(5) . . . . ?
C21 C26 C25 C24 0.4(8) . . . . ?
C21 C26 C25 C30 179.8(5) . . . . ?
C14 C20 C11 C12 1.1(7) . . . . ?
C14 C20 C11 C10 -176.9(4) . . . . ?
C11 C20 C14 C15 178.3(5) . . . . ?
C11 C20 C14 C13 1.9(7) . . . . ?
C26 C27 C28 C29 3.2(9) . . . . ?
C26 C25 C30 C29 0.6(10) . . . . ?
C23 C22 C21 C21 -179.9(6) . . . 4_556 ?
C23 C22 C21 C26 1.7(8) . . . . ?
C23 C24 C25 C26 -0.4(9) . . . . ?
C23 C24 C25 C30 -179.8(7) . . . . ?
C13 N2 C12 O3 178.8(5) . . . . ?
C13 N2 C12 C11 -2.9(7) . . . . ?
C2 N2 C12 O3 0.3(7) 2_665 . . . ?
C2 N2 C12 C11 178.6(4) 2_665 . . . ?
C2 N2 C13 O4 4.1(8) 2_665 . . . ?
C2 N2 C13 C14 -175.7(4) 2_665 . . . ?
C2 C1 C6 C5 -60.0(6) . . . . ?
C2 C3 C4 C5 54.5(7) . . . . ?
C6 C1 C2 N2 -172.5(4) . . . 3_565 ?
C6 C1 C2 C3 61.5(5) . . . . ?
C6 C5 C4 C3 -54.9(7) . . . . ?
C24 C25 C30 C29 -180.0(7) . . . . ?
C4 C3 C2 N2 176.0(5) . . . 3_565 ?
C4 C3 C2 C1 -58.1(6) . . . . ?
C4 C5 C6 C1 57.0(6) . . . . ?
C27 C26 C25 C24 -179.4(5) . . . . ?
C27 C26 C25 C30 0.0(8) . . . . ?
C27 C27 C28 C29 -178.4(7) 4_556 . . . ?
C25 C26 C27 C27 179.7(6) . . . 4_556 ?
C25 C26 C27 C28 -1.9(7) . . . . ?
C30 C29 C28 C27 -2.7(11) . . . . ?
C28 C29 C30 C25 0.7(11) . . . . ?
C32 C33 C34 C35 -174(6) . . . . ?
C33 C34 C35 C36 174(5) . . . . ?
C34 C35 C36 C37 176(6) . . . . ?
